data_7151503
loop_
_publ_author_name
'Godage, H. Yasmin'
'Chambers, David J.'
'Evans, Graham R.'
'Fairbanks, Antony J.'

_publ_section_title
;
 Stereoselective synthesis of C-glycosides from carboxylic acids: the
 tandem Tebbe?Claisen approachThis is one of a number of contributions
 from the current members of the Dyson Perrins Laboratory to mark the
 end of almost 90 years of organic chemistry research in that building,
 as all its current academic staff move across South Parks Road to a
 new purpose-built laboratory.
;
_journal_issue 21
_journal_name_full 'Organic &amp;  Biomolecular Chemistry'
_journal_page_first 3772
_journal_paper_doi 10.1039/b306675b
_journal_volume 1
_journal_year 2003
_chemical_absolute_configuration syn
_chemical_compound_source
;
synthesis as described
;
_chemical_formula_moiety ' C22 H32 O4 Si1 '
_chemical_formula_sum 'C22 H32 O4 Si'
_chemical_formula_weight 388.58
_chemical_melting_point ?
_chemical_name_systematic
;
?
;
_space_group_IT_number 4
_symmetry_cell_setting monoclinic
_symmetry_space_group_name_Hall 'P 2yb'
_symmetry_space_group_name_H-M 'P 1 21 1'
_atom_sites_solution_hydrogens geom
_atom_sites_solution_primary direct
_cell_angle_alpha 90
_cell_angle_beta 94.0089(6)
_cell_angle_gamma 90
_cell_formula_units_Z 2
_cell_length_a 8.4698(2)
_cell_length_b 6.4952(2)
_cell_length_c 20.0695(4)
_cell_measurement_reflns_used 10755
_cell_measurement_temperature 150
_cell_measurement_theta_max 28
_cell_measurement_theta_min 5
_cell_volume 1101.38(5)
_computing_cell_refinement
;
KappaCCD software 'DENZO' (Otwinowski & Minor, 1996)
;
_computing_data_collection
;
KappaCCD software 'Collect' (Nonius, 2000)
;
_computing_data_reduction
;
KappaCCD software 'DENZO' (Otwinowski & Minor, 1996)
;
_computing_publication_material
;
CRYSTALS (Watkin et al, 2001)
;
_computing_structure_refinement
;
CRYSTALS (Watkin et al, 2001)
;
_computing_structure_solution 'SIR92 (Giacovazzo et al, 1992)'
_diffrn_ambient_temperature 150
_diffrn_measured_fraction_theta_max 0.995
_diffrn_measurement_device_type
;
Nonius KappaCCD
;
_diffrn_measurement_method \w
_diffrn_radiation_monochromator graphite
_diffrn_radiation_type 'Mo K\a'
_diffrn_radiation_wavelength 0.71073
_diffrn_reflns_av_R_equivalents 0.039
_diffrn_reflns_limit_h_max 10
_diffrn_reflns_limit_h_min -10
_diffrn_reflns_limit_k_max 8
_diffrn_reflns_limit_k_min -8
_diffrn_reflns_limit_l_max 26
_diffrn_reflns_limit_l_min -26
_diffrn_reflns_number 10755
_diffrn_reflns_theta_max 27.44
_diffrn_reflns_theta_min 5.10
_diffrn_standards_decay_% 0.00
_diffrn_standards_interval_count 0
_diffrn_standards_interval_time 0
_diffrn_standards_number 0
_exptl_absorpt_coefficient_mu 0.129
_exptl_absorpt_correction_T_max 0.99
_exptl_absorpt_correction_T_min 0.95
_exptl_absorpt_correction_type multi-scan
_exptl_absorpt_process_details
;
Denzo/Scalepack (Otwinowski & Minor, 1996)
;
_exptl_crystal_colour ' colourless '
_exptl_crystal_density_diffrn 1.172
_exptl_crystal_density_meas ?
_exptl_crystal_description ' plate '
_exptl_crystal_F_000 420.248
_exptl_crystal_size_max 0.36
_exptl_crystal_size_mid 0.20
_exptl_crystal_size_min 0.08
_refine_diff_density_max 0.14
_refine_diff_density_min -0.14
_refine_ls_extinction_method None
_refine_ls_goodness_of_fit_ref 1.0489
_refine_ls_hydrogen_treatment noref
_refine_ls_matrix_type full
_refine_ls_number_parameters 245
_refine_ls_number_reflns 2140
_refine_ls_R_factor_gt 0.0319
_refine_ls_shift/su_max 0.006034
_refine_ls_structure_factor_coef F
_refine_ls_weighting_details
;
Chebychev polynomial with 3 parameters (Carruthers & Watkin , 1979)
2.63    -1.35     1.79
;
_refine_ls_weighting_scheme calc
_refine_ls_wR_factor_ref 0.0373
_reflns_limit_h_max 10
_reflns_limit_h_min -10
_reflns_limit_k_max 8
_reflns_limit_k_min 0
_reflns_limit_l_max 26
_reflns_limit_l_min 0
_reflns_number_gt 2140
_reflns_number_total 2712
_reflns_threshold_expression >3.00\s(I)
_cod_data_source_file b306675b.txt
_cod_data_source_block CRYSTALS_cif_a
_cod_depositor_comments
;
The following automatic conversions were performed:
'_symmetry_cell_setting' value 'Monoclinic ' changed to 'monoclinic'
according to '/home/adriana/struct/CIF-dictionaries/cif_core.dic'
dictionary named 'cif_core.dic' version 2.4.1 from 2010-06-29.

Automatic conversion script
Id: cif_fix_enum 1555 2011-01-17 13:19:09Z saulius 

The following automatic conversions were performed:

'_chemical_melting_point' value 'not measured' was changed to '?' -
the value is undefined or not given.

Automatic conversion script
Id: cif_fix_values 1569 2011-02-09 13:29:24Z adriana 
;
_cod_original_sg_symbol_H-M 'P 1 21 1 '
_cod_original_formula_sum ' C22 H32 O4 Si1 '
_cod_database_code 7151503

loop_
_symmetry_equiv_pos_as_xyz
x,y,z
-x,y+1/2,-z

loop_
_atom_site_label
_atom_site_fract_x
_atom_site_fract_y
_atom_site_fract_z
_atom_site_U_iso_or_equiv
_atom_site_occupancy
_atom_site_adp_type
O1 0.0341(2) 0.2339(3) 0.30953(9) 0.0318 1.0000 Uani
C1 0.0207(3) 0.1308(4) 0.37227(12) 0.0277 1.0000 Uani
C2 0.0265(3) -0.0994(4) 0.36526(12) 0.0280 1.0000 Uani
C3 0.0582(3) -0.1930(4) 0.30877(12) 0.0285 1.0000 Uani
C4 0.1006(2) -0.0725(4) 0.24961(11) 0.0256 1.0000 Uani
C5 0.1527(3) 0.1429(4) 0.27129(12) 0.0287 1.0000 Uani
C6 0.1742(3) 0.2828(4) 0.21254(14) 0.0368 1.0000 Uani
O2 0.2790(2) 0.1942(3) 0.16808(9) 0.0389 1.0000 Uani
Si1 0.31894(7) -0.05233(13) 0.15984(3) 0.0266 1.0000 Uani
O3 0.22637(19) -0.1739(3) 0.21786(8) 0.0281 1.0000 Uani
C7 -0.1365(3) 0.1956(4) 0.39793(14) 0.0339 1.0000 Uani
C8 -0.1394(3) 0.4125(4) 0.42510(11) 0.0268 1.0000 Uani
O4 -0.0210(2) 0.4861(3) 0.45337(9) 0.0350 1.0000 Uani
C9 -0.2932(3) 0.5278(4) 0.42094(11) 0.0293 1.0000 Uani
C10 -0.4270(3) 0.4626(5) 0.38277(13) 0.0425 1.0000 Uani
C11 -0.5649(4) 0.5783(6) 0.38004(16) 0.0543 1.0000 Uani
C12 -0.5714(4) 0.7590(5) 0.41639(15) 0.0453 1.0000 Uani
C13 -0.4395(3) 0.8242(4) 0.45507(14) 0.0378 1.0000 Uani
C14 -0.3005(3) 0.7104(4) 0.45757(12) 0.0298 1.0000 Uani
C15 0.2357(3) -0.1348(4) 0.07438(12) 0.0322 1.0000 Uani
C16 0.0543(3) -0.1209(6) 0.07424(15) 0.0520 1.0000 Uani
C17 0.2885(4) 0.0081(6) 0.01945(14) 0.0529 1.0000 Uani
C18 0.2791(4) -0.3570(5) 0.05846(15) 0.0464 1.0000 Uani
C19 0.5382(3) -0.0944(5) 0.18015(13) 0.0406 1.0000 Uani
C20 0.6350(4) -0.0037(8) 0.12572(17) 0.0669 1.0000 Uani
C21 0.5760(4) -0.3234(7) 0.18993(18) 0.0630 1.0000 Uani
C22 0.5837(4) 0.0193(7) 0.24610(15) 0.0585 1.0000 Uani
H11 0.1119 0.1700 0.4041 0.0335 1.0000 Uiso
H21 0.0056 -0.1861 0.4049 0.0339 1.0000 Uiso
H31 0.0535 -0.3466 0.3061 0.0344 1.0000 Uiso
H41 0.0059 -0.0625 0.2171 0.0308 1.0000 Uiso
H51 0.2562 0.1283 0.2980 0.0348 1.0000 Uiso
H61 0.2188 0.4172 0.2293 0.0449 1.0000 Uiso
H62 0.0690 0.3066 0.1880 0.0449 1.0000 Uiso
H71 -0.1618 0.0989 0.4344 0.0411 1.0000 Uiso
H72 -0.2197 0.1845 0.3602 0.0411 1.0000 Uiso
H101 -0.4239 0.3311 0.3570 0.0504 1.0000 Uiso
H111 -0.6600 0.5311 0.3517 0.0641 1.0000 Uiso
H121 -0.6711 0.8418 0.4147 0.0541 1.0000 Uiso
H131 -0.4443 0.9544 0.4815 0.0458 1.0000 Uiso
H141 -0.2055 0.7590 0.4856 0.0360 1.0000 Uiso
H161 0.0058 -0.1637 0.0295 0.0620 1.0000 Uiso
H162 0.0164 -0.2141 0.1094 0.0620 1.0000 Uiso
H163 0.0230 0.0240 0.0837 0.0620 1.0000 Uiso
H171 0.2421 -0.0406 -0.0250 0.0634 1.0000 Uiso
H172 0.4067 0.0068 0.0197 0.0634 1.0000 Uiso
H173 0.2514 0.1514 0.0277 0.0634 1.0000 Uiso
H181 0.2327 -0.3940 0.0128 0.0555 1.0000 Uiso
H182 0.3969 -0.3710 0.0600 0.0555 1.0000 Uiso
H183 0.2362 -0.4514 0.0922 0.0555 1.0000 Uiso
H201 0.7502 -0.0278 0.1375 0.0808 1.0000 Uiso
H202 0.6145 0.1477 0.1220 0.0808 1.0000 Uiso
H203 0.6037 -0.0715 0.0821 0.0808 1.0000 Uiso
H211 0.6923 -0.3411 0.2006 0.0748 1.0000 Uiso
H212 0.5171 -0.3785 0.2276 0.0748 1.0000 Uiso
H213 0.5432 -0.4001 0.1480 0.0748 1.0000 Uiso
H221 0.6993 0.0001 0.2583 0.0699 1.0000 Uiso
H222 0.5213 -0.0379 0.2823 0.0699 1.0000 Uiso
H223 0.5601 0.1694 0.2404 0.0699 1.0000 Uiso

loop_
_atom_site_aniso_label
_atom_site_aniso_U_11
_atom_site_aniso_U_22
_atom_site_aniso_U_33
_atom_site_aniso_U_23
_atom_site_aniso_U_13
_atom_site_aniso_U_12
O1 0.0393(9) 0.0239(9) 0.0334(9) 0.0007(7) 0.0110(7) 0.0075(8)
C1 0.0278(11) 0.0277(12) 0.0282(11) -0.002(1) 0.0057(9) 0.002(1)
C2 0.0277(11) 0.0263(13) 0.0307(11) 0.0045(9) 0.0071(9) 0.0025(9)
C3 0.0268(11) 0.0251(11) 0.0341(12) -0.001(1) 0.006(1) 0.0019(9)
C4 0.025(1) 0.0215(11) 0.030(1) -0.001(1) 0.0045(8) 0.005(1)
C5 0.0310(12) 0.0237(12) 0.0323(12) -0.004(1) 0.0089(9) 0.001(1)
C6 0.0498(15) 0.0244(12) 0.0382(14) 0.000(1) 0.0163(12) 0.0049(11)
O2 0.0546(11) 0.0253(9) 0.040(1) -0.0014(8) 0.0222(8) 0.0004(8)
Si1 0.0266(3) 0.0277(3) 0.0259(3) -0.0022(3) 0.0046(2) 0.0003(3)
O3 0.0315(8) 0.0237(8) 0.0301(8) -0.0005(7) 0.0092(7) 0.0043(7)
C7 0.0320(12) 0.0254(12) 0.0455(14) -0.0059(11) 0.0113(11) -0.001(1)
C8 0.0315(11) 0.0257(13) 0.024(1) 0.0010(9) 0.0063(9) 0.002(1)
O4 0.0345(9) 0.0306(11) 0.0395(9) -0.0043(8) 0.0000(7) 0.0029(8)
C9 0.0340(12) 0.0286(12) 0.0261(11) -0.0006(9) 0.0068(9) 0.002(1)
C10 0.0429(14) 0.0425(16) 0.0408(13) -0.0099(14) -0.008(1) 0.0094(14)
C11 0.0456(17) 0.062(2) 0.0526(17) -0.0133(17) -0.0161(14) 0.0161(16)
C12 0.0416(15) 0.0473(18) 0.0464(16) 0.0034(14) -0.0000(12) 0.0167(14)
C13 0.0406(14) 0.0318(14) 0.0419(13) 0.0009(11) 0.0106(11) 0.0059(12)
C14 0.0319(11) 0.0262(12) 0.0319(11) 0.000(1) 0.008(1) -0.0013(11)
C15 0.0344(13) 0.0354(13) 0.0270(11) -0.002(1) 0.0023(9) 0.0027(11)
C16 0.0339(14) 0.078(3) 0.0430(15) -0.0132(16) -0.0052(12) 0.0037(15)
C17 0.067(2) 0.059(2) 0.0327(13) 0.0099(13) 0.0011(13) -0.0055(17)
C18 0.0585(17) 0.0426(16) 0.0377(15) -0.0132(13) -0.0002(12) 0.0031(15)
C19 0.0292(12) 0.059(2) 0.0340(12) -0.0042(13) 0.003(1) 0.0014(13)
C20 0.0297(13) 0.115(4) 0.0574(18) -0.001(2) 0.0129(12) -0.0121(19)
C21 0.0507(18) 0.079(3) 0.058(2) -0.0046(19) -0.0100(15) 0.0277(19)
C22 0.0361(15) 0.094(3) 0.0445(16) -0.0183(18) -0.0023(12) -0.0101(17)

loop_
_atom_type_symbol
_atom_type_scat_dispersion_real
_atom_type_scat_dispersion_imag
_atom_type_scat_Cromer_Mann_a1
_atom_type_scat_Cromer_Mann_b1
_atom_type_scat_Cromer_Mann_a2
_atom_type_scat_Cromer_Mann_b2
_atom_type_scat_Cromer_Mann_a3
_atom_type_scat_Cromer_Mann_b3
_atom_type_scat_Cromer_Mann_a4
_atom_type_scat_Cromer_Mann_b4
_atom_type_scat_Cromer_Mann_c
_atom_type_scat_source
'C   ' 0.0020 0.0020 2.3100 20.8439 1.0200 10.2075 1.5886 0.5687 0.8650 51.6512 0.2156 International_Tables_Vol_IV_Table_2.2B
'H   ' 0.0000 0.0000 0.4930 10.5109 0.3229 26.1257 0.1402 3.1424 0.0408 57.7997 0.0030 International_Tables_Vol_IV_Table_2.2B
'O   ' 0.0080 0.0060 3.0485 13.2771 2.2868 5.7011 1.5463 0.3239 0.8670 32.9089 0.2508 International_Tables_Vol_IV_Table_2.2B
'Si  ' 0.0720 0.0710 6.2915 2.4386 3.0353 32.3337 1.9891 0.6785 1.5410 81.6937 1.1407 International_Tables_Vol_IV_Table_2.2B

loop_
_geom_angle_atom_site_label_1
_geom_angle_site_symmetry_1
_geom_angle_atom_site_label_2
_geom_angle_site_symmetry_2
_geom_angle_atom_site_label_3
_geom_angle_site_symmetry_3
_geom_angle
_geom_angle_publ_flag
C1 . O1 . C5 . 112.24(18) yes
O1 . C1 . C2 . 112.10(19) yes
O1 . C1 . C7 . 107.0(2) yes
C2 . C1 . C7 . 110.1(2) yes
O1 . C1 . H11 . 109.6 no
C2 . C1 . H11 . 106.5 no
C7 . C1 . H11 . 111.6 no
C1 . C2 . C3 . 123.0(2) yes
C1 . C2 . H21 . 118.5 no
C3 . C2 . H21 . 118.5 no
C2 . C3 . C4 . 121.0(2) yes
C2 . C3 . H31 . 119.5 no
C4 . C3 . H31 . 119.5 no
C3 . C4 . C5 . 109.68(19) yes
C3 . C4 . O3 . 109.91(19) yes
C5 . C4 . O3 . 109.79(18) yes
C3 . C4 . H41 . 109.1 no
C5 . C4 . H41 . 109.3 no
O3 . C4 . H41 . 109.04 no
O1 . C5 . C4 . 109.40(18) yes
O1 . C5 . C6 . 107.32(19) yes
C4 . C5 . C6 . 112.2(2) yes
O1 . C5 . H51 . 111.9 no
C4 . C5 . H51 . 107.0 no
C6 . C5 . H51 . 109.1 no
C5 . C6 . O2 . 111.2(2) yes
C5 . C6 . H61 . 109.0 no
O2 . C6 . H61 . 109.0 no
C5 . C6 . H62 . 109.0 no
O2 . C6 . H62 . 109.0 no
H61 . C6 . H62 . 109.5 no
C6 . O2 . Si1 . 126.67(16) yes
O2 . Si1 . O3 . 106.46(9) yes
O2 . Si1 . C15 . 107.52(12) yes
O3 . Si1 . C15 . 109.88(11) yes
O2 . Si1 . C19 . 108.91(13) yes
O3 . Si1 . C19 . 106.63(11) yes
C15 . Si1 . C19 . 116.98(12) yes
C4 . O3 . Si1 . 119.79(14) yes
C1 . C7 . C8 . 114.7(2) yes
C1 . C7 . H71 . 108.2 no
C8 . C7 . H71 . 108.2 no
C1 . C7 . H72 . 108.2 no
C8 . C7 . H72 . 108.2 no
H71 . C7 . H72 . 109.5 no
C7 . C8 . O4 . 120.1(2) yes
C7 . C8 . C9 . 118.8(2) yes
O4 . C8 . C9 . 121.0(2) yes
C8 . C9 . C10 . 123.4(2) yes
C8 . C9 . C14 . 117.7(2) yes
C10 . C9 . C14 . 118.9(2) yes
C9 . C10 . C11 . 120.6(3) yes
C9 . C10 . H101 . 119.7 no
C11 . C10 . H101 . 119.7 no
C10 . C11 . C12 . 120.2(3) yes
C10 . C11 . H111 . 119.9 no
C12 . C11 . H111 . 119.9 no
C11 . C12 . C13 . 119.7(3) yes
C11 . C12 . H121 . 120.1 no
C13 . C12 . H121 . 120.1 no
C12 . C13 . C14 . 120.5(3) yes
C12 . C13 . H131 . 119.7 no
C14 . C13 . H131 . 119.7 no
C9 . C14 . C13 . 120.1(2) yes
C9 . C14 . H141 . 120.0 no
C13 . C14 . H141 . 120.0 no
Si1 . C15 . C16 . 107.15(18) yes
Si1 . C15 . C17 . 111.9(2) yes
C16 . C15 . C17 . 107.8(3) yes
Si1 . C15 . C18 . 112.21(19) yes
C16 . C15 . C18 . 108.0(3) yes
C17 . C15 . C18 . 109.6(2) yes
C15 . C16 . H161 . 109.5 no
C15 . C16 . H162 . 109.5 no
H161 . C16 . H162 . 109.5 no
C15 . C16 . H163 . 109.5 no
H161 . C16 . H163 . 109.5 no
H162 . C16 . H163 . 109.5 no
C15 . C17 . H171 . 109.5 no
C15 . C17 . H172 . 109.5 no
H171 . C17 . H172 . 109.5 no
C15 . C17 . H173 . 109.5 no
H171 . C17 . H173 . 109.5 no
H172 . C17 . H173 . 109.5 no
C15 . C18 . H181 . 109.5 no
C15 . C18 . H182 . 109.5 no
H181 . C18 . H182 . 109.5 no
C15 . C18 . H183 . 109.5 no
H181 . C18 . H183 . 109.5 no
H182 . C18 . H183 . 109.5 no
Si1 . C19 . C20 . 111.0(2) yes
Si1 . C19 . C21 . 111.2(2) yes
C20 . C19 . C21 . 110.4(3) yes
Si1 . C19 . C22 . 107.38(19) yes
C20 . C19 . C22 . 108.3(3) yes
C21 . C19 . C22 . 108.5(3) yes
C19 . C20 . H201 . 109.5 no
C19 . C20 . H202 . 109.5 no
H201 . C20 . H202 . 109.5 no
C19 . C20 . H203 . 109.5 no
H201 . C20 . H203 . 109.5 no
H202 . C20 . H203 . 109.5 no
C19 . C21 . H211 . 109.5 no
C19 . C21 . H212 . 109.5 no
H211 . C21 . H212 . 109.5 no
C19 . C21 . H213 . 109.5 no
H211 . C21 . H213 . 109.5 no
H212 . C21 . H213 . 109.5 no
C19 . C22 . H221 . 109.5 no
C19 . C22 . H222 . 109.5 no
H221 . C22 . H222 . 109.5 no
C19 . C22 . H223 . 109.5 no
H221 . C22 . H223 . 109.5 no
H222 . C22 . H223 . 109.5 no

loop_
_geom_bond_atom_site_label_1
_geom_bond_site_symmetry_1
_geom_bond_atom_site_label_2
_geom_bond_site_symmetry_2
_geom_bond_distance
_geom_bond_publ_flag
O1 . C1 . 1.438(3) yes
O1 . C5 . 1.433(3) yes
C1 . C2 . 1.503(3) yes
C1 . C7 . 1.520(3) yes
C1 . H11 . 1.000 no
C2 . C3 . 1.330(3) yes
C2 . H21 . 1.000 no
C3 . C4 . 1.487(3) yes
C3 . H31 . 1.000 no
C4 . C5 . 1.522(3) yes
C4 . O3 . 1.439(3) yes
C4 . H41 . 1.000 no
C5 . C6 . 1.509(4) yes
C5 . H51 . 1.000 no
C6 . O2 . 1.423(3) yes
C6 . H61 . 1.000 no
C6 . H62 . 1.000 no
O2 . Si1 . 1.648(2) yes
Si1 . O3 . 1.6499(17) yes
Si1 . C15 . 1.886(3) yes
Si1 . C19 . 1.893(3) yes
C7 . C8 . 1.511(3) yes
C7 . H71 . 1.000 no
C7 . H72 . 1.000 no
C8 . O4 . 1.215(3) yes
C8 . C9 . 1.499(3) yes
C9 . C10 . 1.389(4) yes
C9 . C14 . 1.399(3) yes
C10 . C11 . 1.387(4) yes
C10 . H101 . 1.000 no
C11 . C12 . 1.385(5) yes
C11 . H111 . 1.000 no
C12 . C13 . 1.381(4) yes
C12 . H121 . 1.000 no
C13 . C14 . 1.388(4) yes
C13 . H131 . 1.000 no
C14 . H141 . 1.000 no
C15 . C16 . 1.539(4) yes
C15 . C17 . 1.532(4) yes
C15 . C18 . 1.529(4) yes
C16 . H161 . 1.000 no
C16 . H162 . 1.000 no
C16 . H163 . 1.000 no
C17 . H171 . 1.000 no
C17 . H172 . 1.000 no
C17 . H173 . 1.000 no
C18 . H181 . 1.000 no
C18 . H182 . 1.000 no
C18 . H183 . 1.000 no
C19 . C20 . 1.530(4) yes
C19 . C21 . 1.531(5) yes
C19 . C22 . 1.541(4) yes
C20 . H201 . 1.000 no
C20 . H202 . 1.000 no
C20 . H203 . 1.000 no
C21 . H211 . 1.000 no
C21 . H212 . 1.000 no
C21 . H213 . 1.000 no
C22 . H221 . 1.000 no
C22 . H222 . 1.000 no
C22 . H223 . 1.000 no

loop_
_cod_related_entry_id
_cod_related_entry_database
_cod_related_entry_code
1 ChemSpider 10186126
